data_4324041
loop_
_publ_author_name
'Alessandro Fumagalli'
'Davide Italia'
'Maria Carlotta Malatesta'
'Gianfranco Ciani'
'Massimo Moret'
'Angelo Sironi'

_publ_section_title
;
 Mixed Ruthenium-Rhodium Carbonyl Clusters. Synthesis and Crystal
 Structure of the [PPh4]+ Salts of the Anions [Ru2Rh2(CO)7(\m-CO)5]2-,
 [Ru2Rh2(CO)9(\m-CO)3(\m-H)]-, and [Ru2Rh2(CO)7(\m-CO)5(\m3-AuPPh3)]-
;
_journal_name_full 'Inorganic Chemistry'
_journal_page_first 1765
_journal_page_last 1772
_journal_paper_doi 10.1021/ic950728u
_journal_volume 35
_journal_year 1996
_chemical_formula_sum 'C54 H35 Au O12 P2 Rh2 Ru2'
_chemical_formula_weight 1542.69
_chemical_name_systematic
; 
 ? 
;
_space_group_IT_number 14
_symmetry_cell_setting monoclinic
_symmetry_space_group_name_Hall '-P 2yn'
_symmetry_space_group_name_H-M 'P 1 21/n 1'
_atom_sites_solution_hydrogens geom
_atom_sites_solution_primary direct
_atom_sites_solution_secondary difmap
_audit_creation_method SHELXL
_cell_angle_alpha 90.00
_cell_angle_beta 95.700(10)
_cell_angle_gamma 90.00
_cell_formula_units_Z 4
_cell_length_a 11.720(2)
_cell_length_b 13.133(3)
_cell_length_c 35.614(2)
_cell_measurement_temperature 293(2)
_cell_volume 5454.6(16)
_computing_structure_refinement 'SHELXL-93 (Sheldrick, 1993)'
_computing_structure_solution 'SHELXS-86 (Sheldrick, 1990)'
_diffrn_ambient_temperature 293(2)
_diffrn_radiation_monochromator graphite
_diffrn_radiation_source 'fine-focus sealed tube'
_diffrn_radiation_type MoK\a
_diffrn_radiation_wavelength 0.71073
_diffrn_reflns_av_R_equivalents 0.0000
_diffrn_reflns_av_sigmaI/netI 0.0290
_diffrn_reflns_limit_h_max 12
_diffrn_reflns_limit_h_min -12
_diffrn_reflns_limit_k_max 14
_diffrn_reflns_limit_k_min 0
_diffrn_reflns_limit_l_max 39
_diffrn_reflns_limit_l_min 0
_diffrn_reflns_number 4247
_diffrn_reflns_theta_max 22.96
_diffrn_reflns_theta_min 3.00
_exptl_absorpt_coefficient_mu 3.932
_exptl_crystal_density_diffrn 1.879
_exptl_crystal_F_000 2968
_refine_diff_density_max 1.188
_refine_diff_density_min -0.634
_refine_diff_density_rms 0.136
_refine_ls_extinction_method none
_refine_ls_goodness_of_fit_all 1.074
_refine_ls_goodness_of_fit_obs 1.074
_refine_ls_matrix_type full
_refine_ls_number_parameters 364
_refine_ls_number_reflns 4231
_refine_ls_number_restraints 0
_refine_ls_restrained_S_all 1.178
_refine_ls_restrained_S_obs 1.074
_refine_ls_R_factor_all 0.0539
_refine_ls_R_factor_obs 0.0522
_refine_ls_shift/esd_max 0.025
_refine_ls_shift/esd_mean 0.002
_refine_ls_structure_factor_coef Fsqd
_refine_ls_weighting_details 'w=1/[\s^2^(Fo^2^)+(0.0265P)^2^+133.1151P] where P=(Fo^2^+2Fc^2^)/3'
_refine_ls_weighting_scheme calc
_refine_ls_wR_factor_all 0.1268
_refine_ls_wR_factor_obs 0.1156
_reflns_number_observed 4231
_reflns_number_total 4247
_reflns_observed_criterion >3sigma(I)
_cod_data_source_file ic950728u_3.cif
_cod_data_source_block ru2rh2au
_cod_depositor_comments
;
The following automatic conversions were performed:

'_refine_ls_weighting_scheme' value 'calc
w=1/[\s^2^(Fo^2^)+(0.0265P)^2^+133.1151P] where P=(Fo^2^+2Fc^2^)/3'
was changed to 'calc'. New tag '_refine_ls_weighting_details' was
created. The value of the new tag was set to
'w=1/[\s^2^(Fo^2^)+(0.0265P)^2^+133.1151P] where P=(Fo^2^+2Fc^2^)/3'.

Automatic conversion script
Id: cif_fix_values 3143 2015-03-26 13:38:13Z robertas 
;
_cod_database_code 4324041

loop_
_symmetry_equiv_pos_as_xyz
'x, y, z'
'-x+1/2, y+1/2, -z+1/2'
'-x, -y, -z'
'x-1/2, -y-1/2, z-1/2'

loop_
_atom_site_aniso_label
_atom_site_aniso_U_11
_atom_site_aniso_U_22
_atom_site_aniso_U_33
_atom_site_aniso_U_23
_atom_site_aniso_U_13
_atom_site_aniso_U_12
Ru1 0.0445(9) 0.0439(9) 0.0492(8) 0.0037(7) 0.0090(6) 0.0078(8)
Ru2 0.0526(9) 0.0506(10) 0.0524(9) -0.0051(8) 0.0021(7) 0.0011(8)
Rh1 0.0576(9) 0.0470(9) 0.0444(8) 0.0050(7) 0.0070(6) 0.0028(8)
Rh2 0.0433(8) 0.0532(10) 0.0465(8) 0.0006(8) 0.0079(6) 0.0065(8)
C1 0.063(14) 0.056(14) 0.066(13) 0.006(10) 0.017(11) 0.009(11)
O1 0.057(10) 0.096(13) 0.144(15) -0.002(11) -0.033(10) 0.018(9)
C2 0.041(12) 0.026(12) 0.172(23) 0.015(13) 0.027(13) 0.017(10)
O2 0.103(13) 0.059(12) 0.160(16) -0.012(11) -0.008(11) 0.027(10)
C3 0.056(13) 0.095(18) 0.067(14) 0.007(13) 0.024(11) 0.000(12)
O3 0.102(12) 0.103(14) 0.095(12) -0.035(10) 0.035(10) 0.005(10)
C4 0.053(12) 0.053(14) 0.072(13) 0.006(11) 0.009(10) -0.013(11)
O4 0.113(13) 0.046(10) 0.103(12) 0.005(9) 0.012(9) -0.014(9)
C5 0.077(16) 0.114(20) 0.057(13) 0.002(13) -0.030(12) 0.012(15)
O5 0.088(12) 0.141(17) 0.105(13) -0.014(12) -0.024(10) 0.001(12)
C6 0.052(13) 0.090(19) 0.103(17) 0.052(15) 0.016(12) 0.014(13)
O6 0.113(14) 0.120(16) 0.152(17) 0.064(14) 0.043(12) -0.017(12)
C7 0.045(11) 0.099(18) 0.051(11) 0.003(11) 0.006(9) 0.017(11)
O7 0.064(9) 0.218(21) 0.069(9) -0.037(12) 0.026(8) 0.034(12)
CB11 0.065(13) 0.041(12) 0.062(12) 0.001(9) 0.020(10) -0.021(10)
OB11 0.084(11) 0.103(12) 0.087(10) 0.019(9) 0.050(9) 0.016(9)
CB12 0.038(11) 0.038(12) 0.092(15) -0.005(11) 0.024(10) 0.008(9)
OB12 0.076(10) 0.100(13) 0.093(10) 0.064(10) 0.033(8) 0.022(9)
CB21 0.069(13) 0.055(14) 0.054(12) 0.002(10) 0.002(10) 0.013(10)
OB21 0.124(13) 0.092(12) 0.074(10) 0.026(10) -0.027(9) -0.013(11)
CB22 0.061(13) 0.037(11) 0.052(11) 0.006(8) -0.015(9) 0.007(10)
OB22 0.048(9) 0.113(13) 0.090(10) -0.020(9) 0.005(7) -0.007(9)
CB 0.070(13) 0.024(12) 0.060(12) 0.010(9) 0.003(9) 0.017(10)
OB 0.097(12) 0.048(11) 0.108(12) 0.004(8) 0.004(9) 0.025(9)
Au 0.0526(4) 0.0578(5) 0.0544(4) -0.0065(4) 0.0021(3) -0.0030(4)
P1 0.049(3) 0.049(3) 0.053(3) -0.004(2) 0.006(2) -0.008(2)
P2 0.060(3) 0.052(3) 0.044(3) -0.003(2) 0.002(2) 0.005(3)

loop_
_atom_site_label
_atom_site_type_symbol
_atom_site_fract_x
_atom_site_fract_y
_atom_site_fract_z
_atom_site_U_iso_or_equiv
_atom_site_thermal_displace_type
_atom_site_occupancy
_atom_site_calc_flag
_atom_site_refinement_flags
_atom_site_disorder_group
Ru1 Ru 0.48862(12) 0.10039(11) 0.12506(4) 0.0456(4) Uani 1 d . .
Ru2 Ru 0.25985(13) 0.10437(12) 0.07739(4) 0.0521(4) Uani 1 d . .
Rh1 Rh 0.41520(12) 0.27465(12) 0.08767(4) 0.0495(4) Uani 1 d . .
Rh2 Rh 0.31013(11) 0.21188(12) 0.14757(4) 0.0474(4) Uani 1 d . .
C1 C 0.6299(18) 0.0855(15) 0.1535(5) 0.061(5) Uani 1 d . .
O1 O 0.7184(12) 0.0787(13) 0.1703(5) 0.102(6) Uani 1 d . .
C2 C 0.4987(15) -0.0312(15) 0.1074(7) 0.078(7) Uani 1 d . .
O2 O 0.5120(14) -0.1158(13) 0.0984(5) 0.108(6) Uani 1 d . .
C3 C 0.3453(17) 0.0453(18) 0.0396(6) 0.071(6) Uani 1 d . .
O3 O 0.3881(14) 0.0097(13) 0.0164(4) 0.099(5) Uani 1 d . .
C4 C 0.2451(16) -0.0196(16) 0.1044(5) 0.059(5) Uani 1 d . .
O4 O 0.2324(13) -0.0954(12) 0.1185(4) 0.087(5) Uani 1 d . .
C5 C 0.1185(20) 0.1020(20) 0.0476(6) 0.085(7) Uani 1 d . .
O5 O 0.0286(14) 0.0974(15) 0.0314(5) 0.113(6) Uani 1 d . .
C6 C 0.4788(17) 0.3827(19) 0.0628(6) 0.081(7) Uani 1 d . .
O6 O 0.5197(15) 0.4466(15) 0.0478(5) 0.126(7) Uani 1 d . .
C7 C 0.2555(15) 0.2565(17) 0.1930(5) 0.065(6) Uani 1 d . .
O7 O 0.2247(12) 0.2809(16) 0.2204(4) 0.116(7) Uani 1 d . .
CB11 C 0.5526(16) 0.1693(14) 0.0798(5) 0.055(5) Uani 1 d . .
OB11 O 0.6223(12) 0.1615(12) 0.0597(4) 0.089(5) Uani 1 d . .
CB12 C 0.3894(14) 0.0745(14) 0.1704(6) 0.055(5) Uani 1 d . .
OB12 O 0.3768(12) 0.0183(12) 0.1947(4) 0.088(5) Uani 1 d . .
CB21 C 0.2854(16) 0.2488(15) 0.0492(5) 0.059(5) Uani 1 d . .
OB21 O 0.2391(14) 0.2919(13) 0.0233(4) 0.099(5) Uani 1 d . .
CB22 C 0.1662(17) 0.1673(13) 0.1216(5) 0.051(5) Uani 1 d . .
OB22 O 0.0653(12) 0.1719(12) 0.1268(4) 0.084(5) Uani 1 d . .
CB C 0.3053(16) 0.3530(14) 0.1206(5) 0.052(5) Uani 1 d . .
OB O 0.2638(13) 0.4303(11) 0.1239(4) 0.085(5) Uani 1 d . .
Au Au 0.53601(6) 0.28889(6) 0.16042(2) 0.0551(2) Uani 1 d . .
P1 P 0.6237(4) 0.4073(4) 0.20062(13) 0.0502(12) Uani 1 d . .
C111 C 0.6473(11) 0.5287(8) 0.1789(3) 0.049(4) Uiso 1 d G .
C112 C 0.5703(9) 0.5602(10) 0.1490(3) 0.081(6) Uiso 1 d G .
H112 H 0.5087(12) 0.5188(13) 0.1405(5) 0.097 Uiso 1 calc R .
C113 C 0.5853(10) 0.6536(10) 0.1318(3) 0.084(7) Uiso 1 d G .
H113 H 0.5338(14) 0.6746(14) 0.1117(4) 0.101 Uiso 1 calc R .
C114 C 0.6774(12) 0.7154(8) 0.1445(4) 0.077(6) Uiso 1 d G .
H114 H 0.6874(16) 0.7779(10) 0.1330(5) 0.093 Uiso 1 calc R .
C115 C 0.7544(9) 0.6839(9) 0.1744(4) 0.085(7) Uiso 1 d G .
H115 H 0.8160(12) 0.7253(12) 0.1830(5) 0.102 Uiso 1 calc R .
C116 C 0.7394(9) 0.5905(10) 0.1917(3) 0.068(6) Uiso 1 d G .
H116 H 0.7909(13) 0.5695(14) 0.2117(4) 0.082 Uiso 1 calc R .
C121 C 0.5401(9) 0.4368(9) 0.2397(3) 0.047(4) Uiso 1 d G .
C122 C 0.4742(11) 0.3588(8) 0.2527(3) 0.077(6) Uiso 1 d G .
H122 H 0.4733(16) 0.2951(9) 0.2413(5) 0.092 Uiso 1 calc R .
C123 C 0.4097(10) 0.3759(9) 0.2828(4) 0.082(6) Uiso 1 d G .
H123 H 0.3656(14) 0.3237(12) 0.2915(5) 0.098 Uiso 1 calc R .
C124 C 0.4110(10) 0.4712(11) 0.2999(3) 0.073(6) Uiso 1 d G .
H124 H 0.3678(14) 0.4826(15) 0.3200(4) 0.088 Uiso 1 calc R .
C125 C 0.4769(11) 0.5492(8) 0.2869(3) 0.085(7) Uiso 1 d G .
H125 H 0.4778(16) 0.6129(9) 0.2983(5) 0.102 Uiso 1 calc R .
C126 C 0.5415(10) 0.5320(8) 0.2568(3) 0.064(5) Uiso 1 d G .
H126 H 0.5856(14) 0.5842(10) 0.2481(5) 0.077 Uiso 1 calc R .
C131 C 0.7644(8) 0.3714(10) 0.2217(3) 0.049(4) Uiso 1 d G .
C132 C 0.7989(9) 0.3869(10) 0.2598(3) 0.063(5) Uiso 1 d G .
H132 H 0.7465(12) 0.4104(14) 0.2757(4) 0.075 Uiso 1 calc R .
C133 C 0.9115(10) 0.3672(10) 0.2739(3) 0.074(6) Uiso 1 d G .
H133 H 0.9346(14) 0.3776(15) 0.2994(3) 0.089 Uiso 1 calc R .
C134 C 0.9897(8) 0.3321(10) 0.2500(4) 0.084(7) Uiso 1 d G .
H134 H 1.0651(9) 0.3189(15) 0.2595(5) 0.101 Uiso 1 calc R .
C135 C 0.9553(9) 0.3166(10) 0.2120(3) 0.077(6) Uiso 1 d G .
H135 H 1.0076(12) 0.2931(15) 0.1960(4) 0.092 Uiso 1 calc R .
C136 C 0.8426(10) 0.3363(10) 0.1978(2) 0.073(6) Uiso 1 d G .
H136 H 0.8195(14) 0.3260(15) 0.1723(3) 0.087 Uiso 1 calc R .
P2 P 0.0415(4) -0.3490(4) 0.09305(12) 0.0523(12) Uani 1 d . .
C211 C 0.1468(11) -0.3185(11) 0.0619(4) 0.063(5) Uiso 1 d G .
C212 C 0.1358(11) -0.2314(10) 0.0397(4) 0.085(7) Uiso 1 d G .
H212 H 0.0708(13) -0.1908(14) 0.0398(6) 0.102 Uiso 1 calc R .
C213 C 0.2218(14) -0.2051(10) 0.0173(4) 0.099(7) Uiso 1 d G .
H213 H 0.2144(19) -0.1468(12) 0.0024(5) 0.119 Uiso 1 calc R .
C214 C 0.3188(11) -0.2658(13) 0.0171(4) 0.100(8) Uiso 1 d G .
H214 H 0.3764(15) -0.2482(18) 0.0021(6) 0.120 Uiso 1 calc R .
C215 C 0.3299(11) -0.3529(12) 0.0394(5) 0.135(11) Uiso 1 d G .
H215 H 0.3949(14) -0.3936(17) 0.0392(7) 0.162 Uiso 1 calc R .
C216 C 0.2439(14) -0.3793(10) 0.0618(4) 0.100(8) Uiso 1 d G .
H216 H 0.2513(19) -0.4375(12) 0.0766(6) 0.120 Uiso 1 calc R .
C221 C -0.0555(10) -0.2451(8) 0.0918(4) 0.053(5) Uiso 1 d G .
C222 C -0.0394(9) -0.1683(10) 0.1186(3) 0.060(5) Uiso 1 d G .
H222 H 0.0170(13) -0.1751(14) 0.1388(4) 0.072 Uiso 1 calc R .
C223 C -0.1074(12) -0.0815(8) 0.1154(3) 0.080(6) Uiso 1 d G .
H223 H -0.0966(17) -0.0301(11) 0.1334(5) 0.096 Uiso 1 calc R .
C224 C -0.1917(11) -0.0714(9) 0.0853(4) 0.093(7) Uiso 1 d G .
H224 H -0.2372(15) -0.0133(11) 0.0831(6) 0.112 Uiso 1 calc R .
C225 C -0.2079(11) -0.1481(12) 0.0584(3) 0.104(8) Uiso 1 d G .
H225 H -0.2642(14) -0.1414(17) 0.0383(4) 0.124 Uiso 1 calc R .
C226 C -0.1398(12) -0.2350(10) 0.0616(3) 0.098(8) Uiso 1 d G .
H226 H -0.1506(17) -0.2863(13) 0.0437(4) 0.118 Uiso 1 calc R .
C231 C 0.1127(10) -0.3668(10) 0.1399(3) 0.051(5) Uiso 1 d G .
C232 C 0.0568(8) -0.4207(10) 0.1662(4) 0.068(6) Uiso 1 d G .
H232 H -0.0175(10) -0.4442(14) 0.1600(5) 0.082 Uiso 1 calc R .
C233 C 0.1119(11) -0.4394(10) 0.2019(3) 0.100(8) Uiso 1 d G .
H233 H 0.0745(15) -0.4755(15) 0.2196(4) 0.120 Uiso 1 calc R .
C234 C 0.2229(11) -0.4042(11) 0.2113(3) 0.081(6) Uiso 1 d G .
H234 H 0.2598(15) -0.4167(16) 0.2352(3) 0.097 Uiso 1 calc R .
C235 C 0.2788(8) -0.3503(11) 0.1850(4) 0.080(6) Uiso 1 d G .
H235 H 0.3531(10) -0.3267(15) 0.1913(5) 0.096 Uiso 1 calc R .
C236 C 0.2237(10) -0.3316(10) 0.1493(3) 0.076(6) Uiso 1 d G .
H236 H 0.2611(14) -0.2955(14) 0.1317(4) 0.091 Uiso 1 calc R .
C241 C -0.0358(13) -0.4627(11) 0.0805(4) 0.068(6) Uiso 1 d G .
C242 C 0.0165(12) -0.5371(15) 0.0603(5) 0.134(11) Uiso 1 d G .
H242 H 0.0867(14) -0.5239(21) 0.0512(7) 0.161 Uiso 1 calc R .
C243 C -0.0361(18) -0.6311(13) 0.0538(5) 0.169(14) Uiso 1 d G .
H243 H -0.0011(25) -0.6809(17) 0.0403(7) 0.203 Uiso 1 calc R .
C244 C -0.1410(18) -0.6508(11) 0.0674(5) 0.128(10) Uiso 1 d G .
H244 H -0.1762(24) -0.7138(13) 0.0630(8) 0.153 Uiso 1 calc R .
C245 C -0.1933(12) -0.5764(15) 0.0875(5) 0.144(12) Uiso 1 d G .
H245 H -0.2635(14) -0.5896(22) 0.0967(7) 0.173 Uiso 1 calc R .
C246 C -0.1407(13) -0.4824(13) 0.0941(4) 0.105(8) Uiso 1 d G .
H246 H -0.1757(19) -0.4326(17) 0.1076(6) 0.126 Uiso 1 calc R .

loop_
_atom_type_symbol
_atom_type_description
_atom_type_scat_dispersion_real
_atom_type_scat_dispersion_imag
_atom_type_scat_source
Au Au -2.0133 8.8022 'International Tables Vol C Tables 4.2.6.8 and 6.1.1.4'
Rh Rh -1.1178 0.9187 'International Tables Vol C Tables 4.2.6.8 and 6.1.1.4'
Ru Ru -1.2594 0.8363 'International Tables Vol C Tables 4.2.6.8 and 6.1.1.4'
P P 0.1023 0.0942 'International Tables Vol C Tables 4.2.6.8 and 6.1.1.4'
O O 0.0106 0.0060 'International Tables Vol C Tables 4.2.6.8 and 6.1.1.4'
C C 0.0033 0.0016 'International Tables Vol C Tables 4.2.6.8 and 6.1.1.4'
H H 0.0000 0.0000 'International Tables Vol C Tables 4.2.6.8 and 6.1.1.4'

loop_
_geom_angle_atom_site_label_1
_geom_angle_atom_site_label_2
_geom_angle_atom_site_label_3
_geom_angle
_geom_angle_site_symmetry_1
_geom_angle_site_symmetry_3
_geom_angle_publ_flag
C1 Ru1 C2 90.2(9) . . ?
C1 Ru1 CB11 95.7(8) . . ?
C2 Ru1 CB11 96.0(9) . . ?
C1 Ru1 CB12 95.4(7) . . ?
C2 Ru1 CB12 99.7(8) . . ?
CB11 Ru1 CB12 160.7(7) . . ?
C1 Ru1 Rh2 124.1(6) . . ?
C2 Ru1 Rh2 132.6(6) . . ?
CB11 Ru1 Rh2 110.1(6) . . ?
CB12 Ru1 Rh2 50.7(5) . . ?
C1 Ru1 Rh1 124.8(6) . . ?
C2 Ru1 Rh1 130.0(7) . . ?
CB11 Ru1 Rh1 51.2(6) . . ?
CB12 Ru1 Rh1 109.6(5) . . ?
Rh2 Ru1 Rh1 58.93(5) . . ?
C1 Ru1 Au 74.0(6) . . ?
C2 Ru1 Au 164.0(6) . . ?
CB11 Ru1 Au 83.8(5) . . ?
CB12 Ru1 Au 84.2(5) . . ?
Rh2 Ru1 Au 61.32(5) . . ?
Rh1 Ru1 Au 61.36(5) . . ?
C1 Ru1 Ru2 174.9(6) . . ?
C2 Ru1 Ru2 84.7(6) . . ?
CB11 Ru1 Ru2 85.6(5) . . ?
CB12 Ru1 Ru2 84.7(5) . . ?
Rh2 Ru1 Ru2 59.68(5) . . ?
Rh1 Ru1 Ru2 59.72(5) . . ?
Au Ru1 Ru2 111.16(6) . . ?
C5 Ru2 C4 98.7(10) . . ?
C5 Ru2 C3 95.2(9) . . ?
C4 Ru2 C3 95.0(9) . . ?
C5 Ru2 CB22 86.2(8) . . ?
C4 Ru2 CB22 83.2(7) . . ?
C3 Ru2 CB22 177.9(8) . . ?
C5 Ru2 CB21 84.7(9) . . ?
C4 Ru2 CB21 176.5(8) . . ?
C3 Ru2 CB21 85.6(8) . . ?
CB22 Ru2 CB21 96.1(7) . . ?
C5 Ru2 Rh2 126.2(7) . . ?
C4 Ru2 Rh2 90.1(6) . . ?
C3 Ru2 Rh2 136.9(6) . . ?
CB22 Ru2 Rh2 42.1(5) . . ?
CB21 Ru2 Rh2 87.0(5) . . ?
C5 Ru2 Rh1 126.6(8) . . ?
C4 Ru2 Rh1 133.3(6) . . ?
C3 Ru2 Rh1 92.0(7) . . ?
CB22 Ru2 Rh1 88.3(5) . . ?
CB21 Ru2 Rh1 43.2(5) . . ?
Rh2 Ru2 Rh1 55.77(5) . . ?
C5 Ru2 Ru1 178.0(8) . . ?
C4 Ru2 Ru1 79.8(6) . . ?
C3 Ru2 Ru1 83.8(6) . . ?
CB22 Ru2 Ru1 94.8(5) . . ?
CB21 Ru2 Ru1 96.9(5) . . ?
Rh2 Ru2 Ru1 55.14(5) . . ?
Rh1 Ru2 Ru1 55.22(5) . . ?
C6 Rh1 CB21 96.7(9) . . ?
C6 Rh1 CB 100.9(9) . . ?
CB21 Rh1 CB 90.0(7) . . ?
C6 Rh1 CB11 95.0(8) . . ?
CB21 Rh1 CB11 109.4(7) . . ?
CB Rh1 CB11 153.4(7) . . ?
C6 Rh1 Rh2 147.5(8) . . ?
CB21 Rh1 Rh2 96.7(6) . . ?
CB Rh1 Rh2 49.7(5) . . ?
CB11 Rh1 Rh2 108.2(5) . . ?
C6 Rh1 Ru1 138.1(6) . . ?
CB21 Rh1 Ru1 112.1(6) . . ?
CB Rh1 Ru1 108.6(5) . . ?
CB11 Rh1 Ru1 47.8(5) . . ?
Rh2 Rh1 Ru1 60.43(5) . . ?
C6 Rh1 Au 101.4(7) . . ?
CB21 Rh1 Au 158.1(6) . . ?
CB Rh1 Au 74.6(5) . . ?
CB11 Rh1 Au 81.4(5) . . ?
Rh2 Rh1 Au 61.48(4) . . ?
Ru1 Rh1 Au 60.44(5) . . ?
C6 Rh1 Ru2 143.7(7) . . ?
CB21 Rh1 Ru2 49.1(6) . . ?
CB Rh1 Ru2 92.1(5) . . ?
CB11 Rh1 Ru2 87.5(5) . . ?
Rh2 Rh1 Ru2 62.04(5) . . ?
Ru1 Rh1 Ru2 65.06(6) . . ?
Au Rh1 Ru2 114.78(6) . . ?
C7 Rh2 CB22 98.6(8) . . ?
C7 Rh2 CB 97.0(8) . . ?
CB22 Rh2 CB 93.8(7) . . ?
C7 Rh2 CB12 96.1(8) . . ?
CB22 Rh2 CB12 104.5(7) . . ?
CB Rh2 CB12 155.5(7) . . ?
C7 Rh2 Rh1 143.4(7) . . ?
CB22 Rh2 Rh1 99.2(5) . . ?
CB Rh2 Rh1 50.0(5) . . ?
CB12 Rh2 Rh1 110.0(5) . . ?
C7 Rh2 Ru1 138.5(5) . . ?
CB22 Rh2 Ru1 110.7(6) . . ?
CB Rh2 Ru1 109.1(5) . . ?
CB12 Rh2 Ru1 49.3(5) . . ?
Rh1 Rh2 Ru1 60.63(5) . . ?
C7 Rh2 Au 98.1(6) . . ?
CB22 Rh2 Au 160.8(5) . . ?
CB Rh2 Au 74.9(5) . . ?
CB12 Rh2 Au 82.9(5) . . ?
Rh1 Rh2 Au 61.64(4) . . ?
Ru1 Rh2 Au 60.56(5) . . ?
C7 Rh2 Ru2 146.8(6) . . ?
CB22 Rh2 Ru2 48.9(6) . . ?
CB Rh2 Ru2 92.4(5) . . ?
CB12 Rh2 Ru2 87.7(5) . . ?
Rh1 Rh2 Ru2 62.19(5) . . ?
Ru1 Rh2 Ru2 65.18(5) . . ?
Au Rh2 Ru2 115.04(5) . . ?
O1 C1 Ru1 177.8(18) . . ?
O2 C2 Ru1 174.7(20) . . ?
O3 C3 Ru2 175.4(20) . . ?
O4 C4 Ru2 175.8(18) . . ?
O5 C5 Ru2 175.3(22) . . ?
O6 C6 Rh1 178.3(20) . . ?
O7 C7 Rh2 178.2(19) . . ?
OB11 CB11 Ru1 142.2(16) . . ?
OB11 CB11 Rh1 136.7(15) . . ?
Ru1 CB11 Rh1 81.1(7) . . ?
OB12 CB12 Ru1 142.8(14) . . ?
OB12 CB12 Rh2 137.3(14) . . ?
Ru1 CB12 Rh2 80.0(7) . . ?
OB21 CB21 Rh1 136.8(17) . . ?
OB21 CB21 Ru2 135.4(16) . . ?
Rh1 CB21 Ru2 87.8(8) . . ?
OB22 CB22 Rh2 136.7(14) . . ?
OB22 CB22 Ru2 134.4(13) . . ?
Rh2 CB22 Ru2 89.0(8) . . ?
OB CB Rh2 137.7(16) . . ?
OB CB Rh1 142.0(15) . . ?
Rh2 CB Rh1 80.3(6) . . ?
P1 Au Ru1 159.50(13) . . ?
P1 Au Rh2 134.39(12) . . ?
Ru1 Au Rh2 58.12(4) . . ?
P1 Au Rh1 140.37(13) . . ?
Ru1 Au Rh1 58.20(4) . . ?
Rh2 Au Rh1 56.88(4) . . ?
C111 P1 C131 103.6(6) . . ?
C111 P1 C121 104.8(6) . . ?
C131 P1 C121 106.0(6) . . ?
C111 P1 Au 114.3(4) . . ?
C131 P1 Au 114.7(5) . . ?
C121 P1 Au 112.4(4) . . ?
C112 C111 C116 120.0 . . ?
C112 C111 P1 118.4(8) . . ?
C116 C111 P1 121.6(8) . . ?
C113 C112 C111 120.0 . . ?
C112 C113 C114 120.0 . . ?
C115 C114 C113 120.0 . . ?
C114 C115 C116 120.0 . . ?
C115 C116 C111 120.0 . . ?
C122 C121 C126 120.0 . . ?
C122 C121 P1 117.1(7) . . ?
C126 C121 P1 122.9(7) . . ?
C121 C122 C123 120.0 . . ?
C122 C123 C124 120.0 . . ?
C125 C124 C123 120.0 . . ?
C124 C125 C126 120.0 . . ?
C125 C126 C121 120.0 . . ?
C132 C131 C136 120.0 . . ?
C132 C131 P1 122.2(7) . . ?
C136 C131 P1 117.5(7) . . ?
C133 C132 C131 120.0 . . ?
C132 C133 C134 120.0 . . ?
C133 C134 C135 120.0 . . ?
C136 C135 C134 120.0 . . ?
C135 C136 C131 120.0 . . ?
C221 P2 C241 109.3(7) . . ?
C221 P2 C211 107.0(7) . . ?
C241 P2 C211 113.4(7) . . ?
C221 P2 C231 111.1(6) . . ?
C241 P2 C231 107.5(7) . . ?
C211 P2 C231 108.6(6) . . ?
C212 C211 C216 120.0 . . ?
C212 C211 P2 120.5(9) . . ?
C216 C211 P2 119.4(9) . . ?
C213 C212 C211 120.0 . . ?
C212 C213 C214 120.0 . . ?
C213 C214 C215 120.0 . . ?
C216 C215 C214 120.0 . . ?
C215 C216 C211 120.0 . . ?
C222 C221 C226 120.0 . . ?
C222 C221 P2 119.8(8) . . ?
C226 C221 P2 119.8(8) . . ?
C221 C222 C223 120.0 . . ?
C222 C223 C224 120.0 . . ?
C225 C224 C223 120.0 . . ?
C224 C225 C226 120.0 . . ?
C225 C226 C221 120.0 . . ?
C232 C231 C236 120.0 . . ?
C232 C231 P2 119.0(7) . . ?
C236 C231 P2 121.0(7) . . ?
C231 C232 C233 120.0 . . ?
C234 C233 C232 120.0 . . ?
C233 C234 C235 120.0 . . ?
C236 C235 C234 120.0 . . ?
C235 C236 C231 120.0 . . ?
C242 C241 C246 120.0 . . ?
C242 C241 P2 118.7(11) . . ?
C246 C241 P2 120.9(11) . . ?
C243 C242 C241 120.0 . . ?
C244 C243 C242 120.0 . . ?
C243 C244 C245 120.0 . . ?
C246 C245 C244 120.0 . . ?
C245 C246 C241 120.0 . . ?

loop_
_geom_bond_atom_site_label_1
_geom_bond_atom_site_label_2
_geom_bond_distance
_geom_bond_site_symmetry_2
_geom_bond_publ_flag
Ru1 C1 1.86(2) . ?
Ru1 C2 1.85(2) . ?
Ru1 CB11 2.06(2) . ?
Ru1 CB12 2.11(2) . ?
Ru1 Rh2 2.738(2) . ?
Ru1 Rh1 2.743(2) . ?
Ru1 Au 2.808(2) . ?
Ru1 Ru2 3.028(2) . ?
Ru2 C5 1.88(2) . ?
Ru2 C4 1.91(2) . ?
Ru2 C3 1.92(2) . ?
Ru2 CB22 2.17(2) . ?
Ru2 CB21 2.18(2) . ?
Ru2 Rh2 2.880(2) . ?
Ru2 Rh1 2.884(2) . ?
Rh1 C6 1.87(2) . ?
Rh1 CB21 1.97(2) . ?
Rh1 CB 2.10(2) . ?
Rh1 CB11 2.16(2) . ?
Rh1 Rh2 2.696(2) . ?
Rh1 Au 2.8327(15) . ?
Rh2 C7 1.89(2) . ?
Rh2 CB22 1.93(2) . ?
Rh2 CB 2.09(2) . ?
Rh2 CB12 2.15(2) . ?
Rh2 Au 2.828(2) . ?
C1 O1 1.15(2) . ?
C2 O2 1.17(2) . ?
C3 O3 1.11(2) . ?
C4 O4 1.13(2) . ?
C5 O5 1.15(2) . ?
C6 O6 1.13(2) . ?
C7 O7 1.12(2) . ?
CB11 OB11 1.14(2) . ?
CB12 OB12 1.16(2) . ?
CB21 OB21 1.17(2) . ?
CB22 OB22 1.22(2) . ?
CB OB 1.14(2) . ?
Au P1 2.287(5) . ?
P1 C111 1.805(10) . ?
P1 C131 1.805(10) . ?
P1 C121 1.822(10) . ?
C111 C112 1.39 . ?
C111 C116 1.39 . ?
C112 C113 1.39 . ?
C113 C114 1.39 . ?
C114 C115 1.39 . ?
C115 C116 1.39 . ?
C121 C122 1.39 . ?
C121 C126 1.39 . ?
C122 C123 1.39 . ?
C123 C124 1.39 . ?
C124 C125 1.39 . ?
C125 C126 1.39 . ?
C131 C132 1.39 . ?
C131 C136 1.39 . ?
C132 C133 1.39 . ?
C133 C134 1.39 . ?
C134 C135 1.39 . ?
C135 C136 1.39 . ?
P2 C221 1.774(11) . ?
P2 C241 1.780(14) . ?
P2 C211 1.784(12) . ?
P2 C231 1.805(10) . ?
C211 C212 1.39 . ?
C211 C216 1.39 . ?
C212 C213 1.39 . ?
C213 C214 1.39 . ?
C214 C215 1.39 . ?
C215 C216 1.39 . ?
C221 C222 1.39 . ?
C221 C226 1.39 . ?
C222 C223 1.39 . ?
C223 C224 1.39 . ?
C224 C225 1.39 . ?
C225 C226 1.39 . ?
C231 C232 1.39 . ?
C231 C236 1.39 . ?
C232 C233 1.39 . ?
C233 C234 1.39 . ?
C234 C235 1.39 . ?
C235 C236 1.39 . ?
C241 C242 1.39 . ?
C241 C246 1.39 . ?
C242 C243 1.39 . ?
C243 C244 1.39 . ?
C244 C245 1.39 . ?
C245 C246 1.39 . ?
